data_2242398
loop_
_publ_author_name
'Ogbeide, K. Osahon'
'Kumar, Rajesh'
Mujeeb-Ur-Rehman
'Owolabi, Bodunde'
'Falodun, Abiodun'
'Choudhary, M. Iqbal'
'Yousuf, Sammer'

_publ_section_title
;
 Crystal structure and Hirshfeld surface analysis of the naturally
 occurring cassane-type diterpenoid,
 6\b-cinnamoyl-7\b-hydroxyvouacapen-5\a-ol
;
_journal_coeditor_code IS5486
_journal_issue 3
_journal_name_full 'Acta Crystallographica Section E'
_journal_page_first 385
_journal_page_last 389
_journal_paper_doi 10.1107/S2056989018002499
_journal_volume 74
_journal_year 2018
_chemical_formula_iupac 'C29 H36 O5'
_chemical_formula_moiety 'C29 H36 O5'
_chemical_formula_sum 'C29 H36 O5'
_chemical_formula_weight 464.58
_chemical_name_systematic
'(4a<i>R</i>,5<i>R</i>,6<i>R</i>,6a<i>S</i>,7<i>R</i>,11a<i>S</i>,11b<i>R</i>)-4a,6-Dihydroxy-4,4,7,11b-tetramethyl-1,2,3,4,4a,5,6,6a,7,11,11a,11b-dodecahydrophenanthro[3,2-<i>b</i>]furan-5-yl 3-phenylprop-2-enoate'
_space_group_crystal_system monoclinic
_space_group_IT_number 4
_space_group_name_Hall 'P 2yb'
_space_group_name_H-M_alt 'P 1 21 1'
_symmetry_space_group_name_Hall 'P 2yb'
_symmetry_space_group_name_H-M 'P 1 21 1'
_atom_sites_solution_hydrogens geom
_audit_creation_method SHELXL-2016/6
_cell_angle_alpha 90
_cell_angle_beta 94.9300(10)
_cell_angle_gamma 90
_cell_formula_units_Z 2
_cell_length_a 12.1129(3)
_cell_length_b 7.8973(2)
_cell_length_c 12.9253(3)
_cell_measurement_reflns_used 9975
_cell_measurement_temperature 100(2)
_cell_measurement_theta_max 68.26
_cell_measurement_theta_min 3.43
_cell_volume 1231.85(5)
_computing_cell_refinement
;
SAINT (Bruker, 2000)
;
_computing_data_collection
;
APEX2 (Bruker, 2000)
;
_computing_data_reduction
;
SAINT (Bruker, 2000)
;
_computing_molecular_graphics
;
ORTEP-3 for Windows (Farrugia, 2012) and SHELXTL (Sheldrick,
2008)
;
_computing_publication_material
;
SHELXTL (Sheldrick, 2008)
;
_computing_structure_refinement
;
SHELXL2016 (Sheldrick, 2015<i>b</i>)
;
_computing_structure_solution
;
SHELXT2014 (Sheldrick, 2015<i>a</i>)
;
_diffrn_ambient_temperature 100(2)
_diffrn_measured_fraction_theta_full 1.000
_diffrn_measured_fraction_theta_max 1.000
_diffrn_measurement_device_type 'Bruker APEXII CCD'
_diffrn_measurement_method '\f and \w scans'
_diffrn_radiation_type CuK\a
_diffrn_radiation_wavelength 1.54178
_diffrn_reflns_av_R_equivalents 0.0490
_diffrn_reflns_limit_h_max 14
_diffrn_reflns_limit_h_min -14
_diffrn_reflns_limit_k_max 9
_diffrn_reflns_limit_k_min -9
_diffrn_reflns_limit_l_max 15
_diffrn_reflns_limit_l_min -15
_diffrn_reflns_number 21754
_diffrn_reflns_theta_full 67.679
_diffrn_reflns_theta_max 68.253
_diffrn_reflns_theta_min 3.432
_exptl_absorpt_coefficient_mu 0.674
_exptl_absorpt_correction_type none
_exptl_crystal_colour colourless
_exptl_crystal_density_diffrn 1.253
_exptl_crystal_description Plate
_exptl_crystal_F_000 500
_exptl_crystal_size_max 0.170
_exptl_crystal_size_mid 0.130
_exptl_crystal_size_min 0.060
_refine_diff_density_max 0.188
_refine_diff_density_min -0.207
_refine_ls_abs_structure_details
;
 Refined as an inversion twin
;
_refine_ls_abs_structure_Flack 0.0(2)
_refine_ls_extinction_method none
_refine_ls_goodness_of_fit_ref 1.004
_refine_ls_hydrogen_treatment constr
_refine_ls_matrix_type full
_refine_ls_number_parameters 314
_refine_ls_number_reflns 4526
_refine_ls_number_restraints 1
_refine_ls_restrained_S_all 1.004
_refine_ls_R_factor_all 0.0398
_refine_ls_R_factor_gt 0.0347
_refine_ls_shift/su_max 0.000
_refine_ls_shift/su_mean 0.000
_refine_ls_structure_factor_coef Fsqd
_refine_ls_weighting_details 'w=1/[\s^2^(Fo^2^)+(0.0501P)^2^+0.2131P] where P=(Fo^2^+2Fc^2^)/3'
_refine_ls_weighting_scheme calc
_refine_ls_wR_factor_gt 0.0819
_refine_ls_wR_factor_ref 0.0845
_reflns_number_gt 4183
_reflns_number_total 4526
_reflns_threshold_expression 'I > 2\s(I)'
_cod_data_source_file is5486sup1.cif
_cod_data_source_block I
_cod_database_code 2242398
_shelx_space_group_comment
;
The symmetry employed for this shelxl refinement is uniquely defined
by the following loop, which should always be used as a source of
symmetry information in preference to the above space-group names.
They are only intended as comments.
;
_shelx_estimated_absorpt_t_min 0.894
_shelx_estimated_absorpt_t_max 0.961

loop_
_space_group_symop_operation_xyz
'x, y, z'
'-x, y+1/2, -z'

loop_
_atom_site_type_symbol
_atom_site_label
_atom_site_fract_x
_atom_site_fract_y
_atom_site_fract_z
_atom_site_U_iso_or_equiv
_atom_site_adp_type
_atom_site_calc_flag
_atom_site_occupancy
O O1 0.51780(13) 0.1960(2) 0.12545(11) 0.0191(4) Uani d 1
H H1 0.583625 0.166840 0.119366 0.029 Uiso calc 1
O O2 0.22809(14) -0.4687(2) -0.01284(13) 0.0223(4) Uani d 1
O O3 0.31947(13) 0.1907(2) 0.31852(11) 0.0176(3) Uani d 1
O O4 0.28626(16) 0.4678(2) 0.34903(15) 0.0300(4) Uani d 1
O O5 0.19074(13) 0.2782(2) 0.14554(12) 0.0190(4) Uani d 1
H H5 0.187516 0.371232 0.113926 0.029 Uiso calc 1
C C1 0.5738(2) -0.1463(3) 0.19336(19) 0.0223(5) Uani d 1
H H1A 0.563465 -0.270610 0.191241 0.027 Uiso calc 1
H H1B 0.596970 -0.110358 0.125098 0.027 Uiso calc 1
C C2 0.6658(2) -0.1033(4) 0.2771(2) 0.0281(6) Uani d 1
H H2A 0.646674 -0.150083 0.344371 0.034 Uiso calc 1
H H2B 0.735565 -0.157536 0.259730 0.034 Uiso calc 1
C C3 0.6840(2) 0.0864(4) 0.2882(2) 0.0266(6) Uani d 1
H H3A 0.711327 0.130558 0.223380 0.032 Uiso calc 1
H H3B 0.742076 0.107536 0.345374 0.032 Uiso calc 1
C C4 0.57779(19) 0.1850(3) 0.31052(18) 0.0203(5) Uani d 1
C C5 0.48332(19) 0.1330(3) 0.22378(17) 0.0159(5) Uani d 1
C C6 0.37500(19) 0.2335(3) 0.22738(17) 0.0157(5) Uani d 1
H H6 0.392800 0.357187 0.229305 0.019 Uiso calc 1
C C7 0.29530(18) 0.1976(3) 0.13233(16) 0.0150(5) Uani d 1
H H7 0.326559 0.247100 0.069884 0.018 Uiso calc 1
C C8 0.27205(19) 0.0105(3) 0.11248(17) 0.0144(5) Uani d 1
H H8 0.232224 -0.032713 0.171772 0.017 Uiso calc 1
C C9 0.38119(18) -0.0920(3) 0.11139(16) 0.0141(5) Uani d 1
H H9 0.419571 -0.052008 0.050411 0.017 Uiso calc 1
C C10 0.46211(19) -0.0615(3) 0.21063(17) 0.0162(5) Uani d 1
C C11 0.35761(19) -0.2846(3) 0.09546(18) 0.0195(5) Uani d 1
H H11A 0.421988 -0.339792 0.067248 0.023 Uiso calc 1
H H11B 0.346108 -0.337965 0.163002 0.023 Uiso calc 1
C C12 0.25746(19) -0.3084(3) 0.02252(17) 0.0174(5) Uani d 1
C C13 0.1808(2) -0.1948(3) -0.01287(18) 0.0169(5) Uani d 1
C C14 0.19243(19) -0.0105(3) 0.01221(18) 0.0170(5) Uani d 1
H H14 0.117939 0.033202 0.027082 0.020 Uiso calc 1
C C15 0.09710(19) -0.2868(3) -0.07485(19) 0.0214(5) Uani d 1
H H15 0.031927 -0.241267 -0.110517 0.026 Uiso calc 1
C C16 0.1288(2) -0.4498(3) -0.0727(2) 0.0240(5) Uani d 1
H H16 0.088574 -0.539445 -0.107408 0.029 Uiso calc 1
C C17 0.5565(2) 0.1516(3) 0.42506(18) 0.0252(6) Uani d 1
H H17A 0.612996 0.209595 0.470912 0.038 Uiso calc 1
H H17B 0.559908 0.029565 0.438823 0.038 Uiso calc 1
H H17C 0.482962 0.194371 0.438008 0.038 Uiso calc 1
C C18 0.6012(2) 0.3760(3) 0.3034(2) 0.0274(6) Uani d 1
H H18A 0.540690 0.439604 0.330854 0.041 Uiso calc 1
H H18B 0.606793 0.407338 0.230669 0.041 Uiso calc 1
H H18C 0.671040 0.402637 0.344118 0.041 Uiso calc 1
C C19 0.4136(2) -0.1444(3) 0.30596(17) 0.0194(5) Uani d 1
H H19A 0.444707 -0.088795 0.369703 0.029 Uiso calc 1
H H19B 0.432678 -0.265020 0.308648 0.029 Uiso calc 1
H H19C 0.332817 -0.131699 0.299626 0.029 Uiso calc 1
C C20 0.2289(2) 0.0857(3) -0.08241(18) 0.0218(5) Uani d 1
H H20A 0.225048 0.207822 -0.069787 0.033 Uiso calc 1
H H20B 0.179661 0.056395 -0.143969 0.033 Uiso calc 1
H H20C 0.305132 0.054200 -0.093813 0.033 Uiso calc 1
C C21 0.2732(2) 0.3200(3) 0.36808(18) 0.0204(5) Uani d 1
C C22 0.2066(2) 0.2519(4) 0.44928(18) 0.0221(6) Uani d 1
H H22 0.205628 0.133757 0.462953 0.026 Uiso calc 1
C C23 0.1479(2) 0.3580(4) 0.50308(18) 0.0235(6) Uani d 1
H H23 0.153196 0.474847 0.486769 0.028 Uiso calc 1
C C24 0.0756(2) 0.3140(4) 0.58504(19) 0.0242(6) Uani d 1
C C25 0.0608(2) 0.1487(4) 0.61904(19) 0.0283(6) Uani d 1
H H25 0.098725 0.058097 0.589145 0.034 Uiso calc 1
C C26 -0.0092(2) 0.1158(4) 0.6966(2) 0.0329(7) Uani d 1
H H26 -0.019633 0.002787 0.719015 0.039 Uiso calc 1
C C27 -0.0638(2) 0.2486(5) 0.7412(2) 0.0361(8) Uani d 1
H H27 -0.111276 0.226126 0.794396 0.043 Uiso calc 1
C C28 -0.0492(2) 0.4132(4) 0.7086(2) 0.0335(7) Uani d 1
H H28 -0.086528 0.503687 0.739264 0.040 Uiso calc 1
C C29 0.0199(2) 0.4457(4) 0.6310(2) 0.0290(6) Uani d 1
H H29 0.029684 0.558944 0.608671 0.035 Uiso calc 1

loop_
_atom_site_aniso_label
_atom_site_aniso_U_11
_atom_site_aniso_U_22
_atom_site_aniso_U_33
_atom_site_aniso_U_12
_atom_site_aniso_U_13
_atom_site_aniso_U_23
O1 0.0156(8) 0.0276(9) 0.0152(8) 0.0023(7) 0.0070(6) 0.0042(7)
O2 0.0289(9) 0.0153(9) 0.0219(9) 0.0013(7) -0.0027(7) 0.0011(7)
O3 0.0202(8) 0.0201(8) 0.0138(7) 0.0030(7) 0.0085(6) 0.0012(7)
O4 0.0332(11) 0.0233(10) 0.0361(10) -0.0011(8) 0.0176(9) -0.0085(8)
O5 0.0184(9) 0.0168(8) 0.0224(8) 0.0066(7) 0.0055(7) 0.0035(7)
C1 0.0210(13) 0.0254(13) 0.0201(12) 0.0091(10) -0.0012(10) -0.0019(10)
C2 0.0227(13) 0.0350(15) 0.0256(13) 0.0130(12) -0.0047(11) -0.0087(12)
C3 0.0183(12) 0.0369(16) 0.0238(13) 0.0043(11) -0.0027(10) -0.0051(11)
C4 0.0183(11) 0.0245(13) 0.0179(11) 0.0006(11) 0.0010(9) -0.0016(11)
C5 0.0167(11) 0.0210(12) 0.0107(10) 0.0020(9) 0.0054(9) 0.0020(9)
C6 0.0185(11) 0.0159(12) 0.0137(10) -0.0002(9) 0.0078(9) 0.0026(9)
C7 0.0151(11) 0.0157(11) 0.0149(10) 0.0051(10) 0.0060(9) 0.0032(10)
C8 0.0152(11) 0.0164(12) 0.0122(10) 0.0021(9) 0.0046(9) 0.0040(9)
C9 0.0161(11) 0.0156(11) 0.0111(10) 0.0038(9) 0.0039(8) 0.0015(9)
C10 0.0189(12) 0.0168(12) 0.0131(10) 0.0042(9) 0.0022(9) 0.0004(9)
C11 0.0240(12) 0.0191(12) 0.0151(10) 0.0053(11) -0.0004(9) 0.0017(10)
C12 0.0228(12) 0.0160(11) 0.0141(10) 0.0004(10) 0.0049(9) 0.0014(10)
C13 0.0164(11) 0.0187(12) 0.0162(11) -0.0003(9) 0.0054(9) 0.0029(9)
C14 0.0138(11) 0.0172(12) 0.0201(11) 0.0034(9) 0.0027(9) 0.0017(9)
C15 0.0161(11) 0.0239(13) 0.0241(12) -0.0018(10) 0.0007(9) 0.0031(11)
C16 0.0242(13) 0.0218(13) 0.0254(13) -0.0047(11) -0.0021(10) 0.0014(11)
C17 0.0281(14) 0.0306(15) 0.0165(11) 0.0030(11) -0.0007(10) -0.0044(10)
C18 0.0245(13) 0.0267(15) 0.0307(14) -0.0021(11) 0.0010(11) -0.0034(11)
C19 0.0291(13) 0.0169(12) 0.0121(10) 0.0043(10) 0.0014(10) 0.0024(9)
C20 0.0290(13) 0.0179(12) 0.0175(12) -0.0022(11) -0.0043(10) 0.0042(9)
C21 0.0181(12) 0.0257(14) 0.0178(12) 0.0002(10) 0.0038(10) -0.0049(10)
C22 0.0197(12) 0.0314(15) 0.0154(11) 0.0009(10) 0.0030(10) -0.0026(10)
C23 0.0179(12) 0.0354(15) 0.0172(12) -0.0010(11) 0.0014(10) -0.0058(11)
C24 0.0134(12) 0.0434(17) 0.0157(11) -0.0003(11) 0.0001(10) -0.0073(11)
C25 0.0214(13) 0.0448(18) 0.0186(12) 0.0038(11) 0.0012(10) -0.0045(12)
C26 0.0265(14) 0.0487(18) 0.0235(13) -0.0032(13) 0.0030(11) 0.0043(13)
C27 0.0252(14) 0.064(2) 0.0198(13) 0.0011(14) 0.0094(11) -0.0011(13)
C28 0.0213(13) 0.054(2) 0.0265(14) 0.0029(13) 0.0071(11) -0.0092(14)
C29 0.0194(13) 0.0432(18) 0.0247(13) 0.0005(12) 0.0045(11) -0.0060(13)

loop_
_atom_type_symbol
_atom_type_description
_atom_type_scat_dispersion_real
_atom_type_scat_dispersion_imag
_atom_type_scat_source
C C 0.0181 0.0091 'International Tables Vol C Tables 4.2.6.8 and 6.1.1.4'
H H 0.0000 0.0000 'International Tables Vol C Tables 4.2.6.8 and 6.1.1.4'
O O 0.0492 0.0322 'International Tables Vol C Tables 4.2.6.8 and 6.1.1.4'

loop_
_geom_angle_atom_site_label_1
_geom_angle_atom_site_label_2
_geom_angle_atom_site_label_3
_geom_angle
C5 O1 H1 109.5
C16 O2 C12 105.83(18)
C21 O3 C6 116.78(18)
C7 O5 H5 109.5
C2 C1 C10 113.4(2)
C2 C1 H1A 108.9
C10 C1 H1A 108.9
C2 C1 H1B 108.9
C10 C1 H1B 108.9
H1A C1 H1B 107.7
C3 C2 C1 112.2(2)
C3 C2 H2A 109.2
C1 C2 H2A 109.2
C3 C2 H2B 109.2
C1 C2 H2B 109.2
H2A C2 H2B 107.9
C2 C3 C4 113.4(2)
C2 C3 H3A 108.9
C4 C3 H3A 108.9
C2 C3 H3B 108.9
C4 C3 H3B 108.9
H3A C3 H3B 107.7
C18 C4 C17 105.7(2)
C18 C4 C3 108.7(2)
C17 C4 C3 107.6(2)
C18 C4 C5 109.7(2)
C17 C4 C5 117.6(2)
C3 C4 C5 107.32(19)
O1 C5 C6 99.16(17)
O1 C5 C10 107.26(18)
C6 C5 C10 112.19(19)
O1 C5 C4 106.52(18)
C6 C5 C4 114.24(19)
C10 C5 C4 115.66(18)
O3 C6 C7 107.87(17)
O3 C6 C5 111.22(17)
C7 C6 C5 111.28(18)
O3 C6 H6 108.8
C7 C6 H6 108.8
C5 C6 H6 108.8
O5 C7 C8 107.28(18)
O5 C7 C6 108.97(18)
C8 C7 C6 114.34(19)
O5 C7 H7 108.7
C8 C7 H7 108.7
C6 C7 H7 108.7
C7 C8 C9 111.26(18)
C7 C8 C14 109.65(18)
C9 C8 C14 113.85(17)
C7 C8 H8 107.3
C9 C8 H8 107.3
C14 C8 H8 107.3
C8 C9 C11 111.34(18)
C8 C9 C10 112.74(17)
C11 C9 C10 110.70(18)
C8 C9 H9 107.3
C11 C9 H9 107.3
C10 C9 H9 107.3
C1 C10 C19 109.14(19)
C1 C10 C5 107.69(19)
C19 C10 C5 113.40(18)
C1 C10 C9 108.06(17)
C19 C10 C9 109.40(18)
C5 C10 C9 109.01(18)
C12 C11 C9 109.77(19)
C12 C11 H11A 109.7
C9 C11 H11A 109.7
C12 C11 H11B 109.7
C9 C11 H11B 109.7
H11A C11 H11B 108.2
C13 C12 O2 110.4(2)
C13 C12 C11 129.5(2)
O2 C12 C11 120.0(2)
C12 C13 C15 106.7(2)
C12 C13 C14 121.8(2)
C15 C13 C14 131.5(2)
C13 C14 C20 109.7(2)
C13 C14 C8 108.94(19)
C20 C14 C8 114.22(19)
C13 C14 H14 107.9
C20 C14 H14 107.9
C8 C14 H14 107.9
C16 C15 C13 106.7(2)
C16 C15 H15 126.7
C13 C15 H15 126.7
C15 C16 O2 110.4(2)
C15 C16 H16 124.8
O2 C16 H16 124.8
C4 C17 H17A 109.5
C4 C17 H17B 109.5
H17A C17 H17B 109.5
C4 C17 H17C 109.5
H17A C17 H17C 109.5
H17B C17 H17C 109.5
C4 C18 H18A 109.5
C4 C18 H18B 109.5
H18A C18 H18B 109.5
C4 C18 H18C 109.5
H18A C18 H18C 109.5
H18B C18 H18C 109.5
C10 C19 H19A 109.5
C10 C19 H19B 109.5
H19A C19 H19B 109.5
C10 C19 H19C 109.5
H19A C19 H19C 109.5
H19B C19 H19C 109.5
C14 C20 H20A 109.5
C14 C20 H20B 109.5
H20A C20 H20B 109.5
C14 C20 H20C 109.5
H20A C20 H20C 109.5
H20B C20 H20C 109.5
O4 C21 O3 124.5(2)
O4 C21 C22 125.8(2)
O3 C21 C22 109.6(2)
C23 C22 C21 119.4(2)
C23 C22 H22 120.3
C21 C22 H22 120.3
C22 C23 C24 127.1(3)
C22 C23 H23 116.4
C24 C23 H23 116.4
C25 C24 C29 118.9(2)
C25 C24 C23 123.3(2)
C29 C24 C23 117.9(3)
C26 C25 C24 120.3(3)
C26 C25 H25 119.8
C24 C25 H25 119.8
C27 C26 C25 119.9(3)
C27 C26 H26 120.1
C25 C26 H26 120.1
C28 C27 C26 120.3(3)
C28 C27 H27 119.9
C26 C27 H27 119.9
C27 C28 C29 119.8(3)
C27 C28 H28 120.1
C29 C28 H28 120.1
C28 C29 C24 120.9(3)
C28 C29 H29 119.6
C24 C29 H29 119.6

loop_
_geom_bond_atom_site_label_1
_geom_bond_atom_site_label_2
_geom_bond_distance
O1 C5 1.459(3)
O1 H1 0.8400
O2 C16 1.381(3)
O2 C12 1.383(3)
O3 C21 1.352(3)
O3 C6 1.446(3)
O4 C21 1.206(3)
O5 C7 1.441(3)
O5 H5 0.8400
C1 C2 1.524(3)
C1 C10 1.543(3)
C1 H1A 0.9900
C1 H1B 0.9900
C2 C3 1.520(4)
C2 H2A 0.9900
C2 H2B 0.9900
C3 C4 1.552(3)
C3 H3A 0.9900
C3 H3B 0.9900
C4 C18 1.539(4)
C4 C17 1.547(3)
C4 C5 1.586(3)
C5 C6 1.538(3)
C5 C10 1.564(3)
C6 C7 1.522(3)
C6 H6 1.0000
C7 C8 1.522(3)
C7 H7 1.0000
C8 C9 1.551(3)
C8 C14 1.556(3)
C8 H8 1.0000
C9 C11 1.558(3)
C9 C10 1.565(3)
C9 H9 1.0000
C10 C19 1.555(3)
C11 C12 1.483(3)
C11 H11A 0.9900
C11 H11B 0.9900
C12 C13 1.343(3)
C13 C15 1.435(3)
C13 C14 1.495(3)
C14 C20 1.536(3)
C14 H14 1.0000
C15 C16 1.343(4)
C15 H15 0.9500
C16 H16 0.9500
C17 H17A 0.9800
C17 H17B 0.9800
C17 H17C 0.9800
C18 H18A 0.9800
C18 H18B 0.9800
C18 H18C 0.9800
C19 H19A 0.9800
C19 H19B 0.9800
C19 H19C 0.9800
C20 H20A 0.9800
C20 H20B 0.9800
C20 H20C 0.9800
C21 C22 1.479(3)
C22 C23 1.333(3)
C22 H22 0.9500
C23 C24 1.472(3)
C23 H23 0.9500
C24 C25 1.394(4)
C24 C29 1.400(4)
C25 C26 1.392(4)
C25 H25 0.9500
C26 C27 1.392(4)
C26 H26 0.9500
C27 C28 1.383(5)
C27 H27 0.9500
C28 C29 1.385(4)
C28 H28 0.9500
C29 H29 0.9500

loop_
_geom_hbond_atom_site_label_D
_geom_hbond_atom_site_label_H
_geom_hbond_atom_site_label_A
_geom_hbond_site_symmetry_A
_geom_hbond_distance_DH
_geom_hbond_distance_HA
_geom_hbond_distance_DA
_geom_hbond_angle_DHA
O5 H5 O2 1_565 0.84 2.16 2.924(2) 151
C3 H3A Cg1 2_655 0.98 2.94 3.896(3) 163
C17 H17C O3 . 0.98 2.40 3.091(3) 127

loop_
_geom_torsion_atom_site_label_1
_geom_torsion_atom_site_label_2
_geom_torsion_atom_site_label_3
_geom_torsion_atom_site_label_4
_geom_torsion
C10 C1 C2 C3 -56.4(3)
C1 C2 C3 C4 56.2(3)
C2 C3 C4 C18 -171.4(2)
C2 C3 C4 C17 74.6(3)
C2 C3 C4 C5 -52.8(3)
C18 C4 C5 O1 52.4(2)
C17 C4 C5 O1 173.2(2)
C3 C4 C5 O1 -65.5(2)
C18 C4 C5 C6 -56.0(2)
C17 C4 C5 C6 64.8(3)
C3 C4 C5 C6 -173.9(2)
C18 C4 C5 C10 171.51(19)
C17 C4 C5 C10 -67.7(3)
C3 C4 C5 C10 53.6(3)
C21 O3 C6 C7 -98.4(2)
C21 O3 C6 C5 139.3(2)
O1 C5 C6 O3 178.25(17)
C10 C5 C6 O3 65.3(2)
C4 C5 C6 O3 -68.9(2)
O1 C5 C6 C7 58.0(2)
C10 C5 C6 C7 -55.0(2)
C4 C5 C6 C7 170.81(19)
O3 C6 C7 O5 50.8(2)
C5 C6 C7 O5 173.09(18)
O3 C6 C7 C8 -69.2(2)
C5 C6 C7 C8 53.1(2)
O5 C7 C8 C9 -172.61(16)
C6 C7 C8 C9 -51.7(2)
O5 C7 C8 C14 60.5(2)
C6 C7 C8 C14 -178.51(17)
C7 C8 C9 C11 177.74(18)
C14 C8 C9 C11 -57.7(2)
C7 C8 C9 C10 52.6(2)
C14 C8 C9 C10 177.15(19)
C2 C1 C10 C19 -70.0(3)
C2 C1 C10 C5 53.5(3)
C2 C1 C10 C9 171.1(2)
O1 C5 C10 C1 64.7(2)
C6 C5 C10 C1 172.59(17)
C4 C5 C10 C1 -53.9(2)
O1 C5 C10 C19 -174.41(18)
C6 C5 C10 C19 -66.6(2)
C4 C5 C10 C19 66.9(3)
O1 C5 C10 C9 -52.3(2)
C6 C5 C10 C9 55.6(2)
C4 C5 C10 C9 -170.95(17)
C8 C9 C10 C1 -171.20(19)
C11 C9 C10 C1 63.3(2)
C8 C9 C10 C19 70.1(2)
C11 C9 C10 C19 -55.4(2)
C8 C9 C10 C5 -54.4(2)
C11 C9 C10 C5 -179.89(18)
C8 C9 C11 C12 36.7(2)
C10 C9 C11 C12 162.98(17)
C16 O2 C12 C13 0.1(2)
C16 O2 C12 C11 176.0(2)
C9 C11 C12 C13 -12.6(3)
C9 C11 C12 O2 172.36(19)
O2 C12 C13 C15 -0.1(3)
C11 C12 C13 C15 -175.5(2)
O2 C12 C13 C14 -179.1(2)
C11 C12 C13 C14 5.5(4)
C12 C13 C14 C20 103.5(2)
C15 C13 C14 C20 -75.2(3)
C12 C13 C14 C8 -22.2(3)
C15 C13 C14 C8 159.1(2)
C7 C8 C14 C13 173.58(18)
C9 C8 C14 C13 48.2(2)
C7 C8 C14 C20 50.6(2)
C9 C8 C14 C20 -74.8(3)
C12 C13 C15 C16 0.0(3)
C14 C13 C15 C16 178.9(2)
C13 C15 C16 O2 0.0(3)
C12 O2 C16 C15 -0.1(3)
C6 O3 C21 O4 -9.1(3)
C6 O3 C21 C22 171.78(18)
O4 C21 C22 C23 5.2(4)
O3 C21 C22 C23 -175.7(2)
C21 C22 C23 C24 178.9(2)
C22 C23 C24 C25 1.2(4)
C22 C23 C24 C29 -179.2(2)
C29 C24 C25 C26 0.7(4)
C23 C24 C25 C26 -179.7(2)
C24 C25 C26 C27 -0.7(4)
C25 C26 C27 C28 0.3(4)
C26 C27 C28 C29 0.1(4)
C27 C28 C29 C24 -0.1(4)
C25 C24 C29 C28 -0.3(4)
C23 C24 C29 C28 -179.9(2)

_cod_database_fobs_code 2242398
